data_7049975
loop_
_publ_author_name
'Osawa, Masahisa'
'Yamayoshi, Hiroto'
'Hoshino, Mikio'
'Tanaka, Yuya'
'Akita, Munetaka'

_publ_section_title
;
 Luminescence color alteration induced by trapped solvent molecules in
 crystals of tetrahedral gold(i) complexes: near-unity luminescence mixed
 with thermally activated delayed fluorescence and phosphorescence.
;
_journal_issue 25
_journal_name_full 'Dalton transactions (Cambridge, England : 2003)'
_journal_page_first 9094
_journal_page_last 9103
_journal_paper_doi 10.1039/c9dt01373c
_journal_volume 48
_journal_year 2019
_chemical_formula_moiety '2(C92 H112 Au P4), 2(Cl), 5(O), 3(C H2 Cl2)'
_chemical_formula_sum 'C187 H230 Au2 Cl8 O5 P8'
_chemical_formula_weight 3483.02
_space_group_crystal_system triclinic
_space_group_IT_number 2
_space_group_name_Hall '-P 1'
_space_group_name_H-M_alt 'P -1'
_symmetry_space_group_name_Hall '-P 1'
_symmetry_space_group_name_H-M 'P -1'
_atom_sites_solution_hydrogens geom
_audit_creation_date 2019-01-08
_audit_creation_method
;
Olex2 1.2
(compiled May 18 2018 14:05:52 for OlexSys, GUI svn.r5506)
;
_audit_update_record
;
2019-03-12 deposited with the CCDC.    2019-05-06 downloaded from the CCDC.
;
_cell_angle_alpha 100.322(2)
_cell_angle_beta 106.859(2)
_cell_angle_gamma 111.240(2)
_cell_formula_units_Z 1
_cell_length_a 15.891(2)
_cell_length_b 17.780(3)
_cell_length_c 19.707(3)
_cell_measurement_reflns_used 9982
_cell_measurement_temperature 90(2)
_cell_measurement_theta_max 28.02
_cell_measurement_theta_min 2.19
_cell_volume 4707.9(12)
_computing_cell_refinement 'SAINT V8.38A (?, 2016)'
_computing_data_reduction 'SAINT V8.38A (?, 2016)'
_computing_molecular_graphics 'Olex2 (Dolomanov et al., 2009)'
_computing_publication_material 'Olex2 (Dolomanov et al., 2009)'
_computing_structure_refinement 'ShelXL (Sheldrick, 2015)'
_computing_structure_solution 'SHELXT 2014/5 (Sheldrick, 2014)'
_diffrn_ambient_temperature 90(2)
_diffrn_measured_fraction_theta_full 0.982
_diffrn_measured_fraction_theta_max 0.982
_diffrn_measurement_device_type 'Bruker APEX-II CCD'
_diffrn_measurement_method '\f and \w scans'
_diffrn_radiation_type MoK\a
_diffrn_radiation_wavelength 0.71073
_diffrn_reflns_av_R_equivalents 0.0240
_diffrn_reflns_av_unetI/netI 0.0500
_diffrn_reflns_Laue_measured_fraction_full 0.982
_diffrn_reflns_Laue_measured_fraction_max 0.982
_diffrn_reflns_limit_h_max 14
_diffrn_reflns_limit_h_min -18
_diffrn_reflns_limit_k_max 21
_diffrn_reflns_limit_k_min -21
_diffrn_reflns_limit_l_max 23
_diffrn_reflns_limit_l_min -22
_diffrn_reflns_number 22535
_diffrn_reflns_point_group_measured_fraction_full 0.982
_diffrn_reflns_point_group_measured_fraction_max 0.982
_diffrn_reflns_theta_full 25.026
_diffrn_reflns_theta_max 25.026
_diffrn_reflns_theta_min 1.296
_diffrn_standards_number 0
_exptl_absorpt_coefficient_mu 1.788
_exptl_absorpt_correction_T_max 0.931
_exptl_absorpt_correction_T_min 0.796
_exptl_absorpt_correction_type multi-scan
_exptl_absorpt_process_details
;
SADABS-2016/2 (Bruker,2016) was used for absorption correction.
wR2(int) was 0.0920 before and 0.0328 after correction.
The Ratio of minimum to maximum transmission is 0.7923.
The \l/2 correction factor is Not present.
;
_exptl_crystal_colour 'light yellow'
_exptl_crystal_colour_modifier light
_exptl_crystal_colour_primary yellow
_exptl_crystal_density_diffrn 1.229
_exptl_crystal_description plate
_exptl_crystal_F_000 1806
_exptl_crystal_size_max 0.13
_exptl_crystal_size_mid 0.12
_exptl_crystal_size_min 0.04
_refine_diff_density_max 3.448
_refine_diff_density_min -2.016
_refine_diff_density_rms 0.147
_refine_ls_extinction_method none
_refine_ls_goodness_of_fit_ref 1.035
_refine_ls_hydrogen_treatment constr
_refine_ls_matrix_type full
_refine_ls_number_parameters 1096
_refine_ls_number_reflns 16621
_refine_ls_number_restraints 246
_refine_ls_restrained_S_all 1.069
_refine_ls_R_factor_all 0.0631
_refine_ls_R_factor_gt 0.0541
_refine_ls_shift/su_max 0.002
_refine_ls_shift/su_mean 0.000
_refine_ls_structure_factor_coef Fsqd
_refine_ls_weighting_details 'w=1/[\s^2^(Fo^2^)+(0.0881P)^2^+21.5938P] where P=(Fo^2^+2Fc^2^)/3'
_refine_ls_weighting_scheme calc
_refine_ls_wR_factor_gt 0.1443
_refine_ls_wR_factor_ref 0.1514
_reflns_Friedel_coverage 0.000
_reflns_number_gt 14340
_reflns_number_total 16621
_reflns_threshold_expression 'I > 2\s(I)'
_cod_data_source_file c9dt01373c2.cif
_cod_data_source_block 1YL
_cod_depositor_comments 'Adding full bibliography for 7049974--7049976.cif.'
_cod_database_code 7049975
_shelx_shelxl_version_number 2018/3
_shelx_space_group_comment
;
The symmetry employed for this shelxl refinement is uniquely defined
by the following loop, which should always be used as a source of
symmetry information in preference to the above space-group names.
They are only intended as comments.
;
_shelx_estimated_absorpt_t_max 0.932
_shelx_estimated_absorpt_t_min 0.801
_olex2_refinement_description
;
1. Fixed Uiso
 At 1.2 times of:
  All C(H) groups, All C(H,H) groups
 At 1.5 times of:
  All C(H,H,H) groups
2. Restrained distances
 C70-C69
 1.54 with sigma of 0.02
 C69-C72
 1.54 with sigma of 0.02
 C69-C71
 1.54 with sigma of 0.02
 C81-C84
 1.54 with sigma of 0.02
 C81-C82
 1.54 with sigma of 0.02
 C81-C83
 1.54 with sigma of 0.02
 C73-C75
 1.54 with sigma of 0.02
 C73-C76
 1.54 with sigma of 0.02
 C73-C74
 1.54 with sigma of 0.02
 Cl2-C93
 1.8 with sigma of 0.02
 Cl3-C93
 1.8 with sigma of 0.02
 C94-Cl4
 1.8 with sigma of 0.02
 C94-Cl0A
 1.8 with sigma of 0.02
 C70-C72
 2.54 with sigma of 0.04
 C72-C71
 2.54 with sigma of 0.04
 C71-C70
 2.54 with sigma of 0.04
 C83-C84
 2.54 with sigma of 0.04
 C84-C82
 2.54 with sigma of 0.04
 C82-C83
 2.54 with sigma of 0.04
 C83A-C84A
 2.54 with sigma of 0.04
 C84A-C82A
 2.54 with sigma of 0.04
 C82A-C83A
 2.54 with sigma of 0.04
 C75-C76
 2.54 with sigma of 0.04
 C76-C74
 2.54 with sigma of 0.04
 C75-C74
 2.54 with sigma of 0.04
 C74A-C75A
 2.54 with sigma of 0.04
 C75A-C76A
 2.54 with sigma of 0.04
 C76A-C74A
 2.54 with sigma of 0.04
 Cl2-Cl3
 3.2 with sigma of 0.04
 Cl0A-Cl4
 3.2 with sigma of 0.04
 C92A-C90A
 2.54 with sigma of 0.04
 C92A-C91A
 2.54 with sigma of 0.04
 C91A-C90A
 2.54 with sigma of 0.04
 C90-C91
 2.54 with sigma of 0.04
 C91-C92
 2.54 with sigma of 0.04
 C90-C92
 2.54 with sigma of 0.04
 C70-C69 \\sim C70A-C69
 with sigma of 0.02
 C69-C71 \\sim C69-C71A
 with sigma of 0.02
 C69-C72 \\sim C69-C72A
 with sigma of 0.02
 C81-C82 \\sim C81-C82A
 with sigma of 0.02
 C81-C84 \\sim C81-C84A
 with sigma of 0.02
 C81-C83 \\sim C81-C83A
 with sigma of 0.02
 C73-C76 \\sim C73-C76A
 with sigma of 0.02
 C73-C74 \\sim C73-C74A
 with sigma of 0.02
 C73-C75 \\sim C73-C75A
 with sigma of 0.02
 C89-C92 \\sim C89-C92A
 with sigma of 0.02
 C89-C90 \\sim C89-C90A
 with sigma of 0.02
 C89-C91 \\sim C89-C91A
 with sigma of 0.02
3. Uiso/Uaniso restraints and constraints
Uanis(C75) \\sim Ueq, Uanis(C75A) \\sim Ueq, Uanis(C76A) \\sim Ueq, Uanis(C76)
\\sim Ueq, Uanis(C74) \\sim Ueq, Uanis(C74A) \\sim Ueq: with sigma of 0.01 and
sigma for terminal atoms of 0.02
Uanis(C83A) \\sim Ueq, Uanis(C83) \\sim Ueq, Uanis(C82) \\sim Ueq, Uanis(C82A)
\\sim Ueq, Uanis(C84A) \\sim Ueq, Uanis(C84) \\sim Ueq: with sigma of 0.01 and
sigma for terminal atoms of 0.02
Uanis(C70A) \\sim Ueq, Uanis(C70) \\sim Ueq, Uanis(C71) \\sim Ueq, Uanis(C71A)
\\sim Ueq, Uanis(C72) \\sim Ueq, Uanis(C72A) \\sim Ueq: with sigma of 0.01 and
sigma for terminal atoms of 0.02
Uanis(O1A) \\sim Ueq, Uanis(O1) \\sim Ueq: with sigma of 0.01 and sigma for
terminal atoms of 0.02
Uanis(C92) \\sim Ueq, Uanis(C91) \\sim Ueq, Uanis(C90) \\sim Ueq: with sigma of
0.01 and sigma for terminal atoms of 0.02
Uanis(C90A) \\sim Ueq, Uanis(C91A) \\sim Ueq, Uanis(C92A) \\sim Ueq: with sigma
of 0.01 and sigma for terminal atoms of 0.02
Uanis(O1A) \\sim Ueq, Uanis(Cl0A) \\sim Ueq, Uanis(Cl4) \\sim Ueq, Uanis(C94)
\\sim Ueq, Uanis(Cl2) \\sim Ueq, Uanis(C93) \\sim Ueq, Uanis(Cl3) \\sim Ueq:
with sigma of 0.01 and sigma for terminal atoms of 0.02
Uanis(O2) \\sim Ueq: with sigma of 0.005 and sigma for terminal atoms of 0.01
4. Others
 Sof(Cl1A)=1-FVAR(1)
 Sof(Cl1)=FVAR(1)
 Sof(O1A)=1-FVAR(2)
 Sof(O1)=FVAR(2)
 Sof(C70A)=Sof(H70D)=Sof(H70E)=Sof(H70F)=Sof(C72A)=Sof(H72D)=Sof(H72E)=
 Sof(H72F)=Sof(C71A)=Sof(H71D)=Sof(H71E)=Sof(H71F)=1-FVAR(3)
 Sof(C70)=Sof(H70A)=Sof(H70B)=Sof(H70C)=Sof(C71)=Sof(H71A)=Sof(H71B)=Sof(H71C)=
 Sof(C72)=Sof(H72A)=Sof(H72B)=Sof(H72C)=FVAR(3)
 Sof(C83A)=Sof(H83D)=Sof(H83E)=Sof(H83F)=Sof(C84A)=Sof(H84D)=Sof(H84E)=
 Sof(H84F)=Sof(C82A)=Sof(H82D)=Sof(H82E)=Sof(H82F)=1-FVAR(4)
 Sof(C83)=Sof(H83A)=Sof(H83B)=Sof(H83C)=Sof(C82)=Sof(H82A)=Sof(H82B)=Sof(H82C)=
 Sof(C84)=Sof(H84A)=Sof(H84B)=Sof(H84C)=FVAR(4)
 Sof(C75A)=Sof(H75D)=Sof(H75E)=Sof(H75F)=Sof(C76A)=Sof(H76D)=Sof(H76E)=
 Sof(H76F)=Sof(C74A)=Sof(H74D)=Sof(H74E)=Sof(H74F)=1-FVAR(5)
 Sof(C76)=Sof(H76A)=Sof(H76B)=Sof(H76C)=Sof(C74)=Sof(H74A)=Sof(H74B)=Sof(H74C)=
 Sof(C75)=Sof(H75A)=Sof(H75B)=Sof(H75C)=FVAR(5)
 Sof(C90A)=Sof(H90D)=Sof(H90E)=Sof(H90F)=Sof(C91A)=Sof(H91D)=Sof(H91E)=
 Sof(H91F)=Sof(C92A)=Sof(H92D)=Sof(H92E)=Sof(H92F)=1-FVAR(6)
 Sof(C90)=Sof(H90A)=Sof(H90B)=Sof(H90C)=Sof(C92)=Sof(H92A)=Sof(H92B)=Sof(H92C)=
 Sof(C91)=Sof(H91A)=Sof(H91B)=Sof(H91C)=FVAR(6)
 Fixed Sof: Cl0A(0.5) Cl4(0.5) C94(0.5) H94A(0.5) H94B(0.5) O0AA(0.5)
5.a Secondary CH2 refined with riding coordinates:
 C93(H93A,H93B), C94(H94A,H94B)
5.b Me refined with riding coordinates:
 C67(H67A,H67B,H67C), C62(H62A,H62B,H62C), C68(H68A,H68B,H68C), C63(H63A,H63B,
 H63C), C66(H66A,H66B,H66C), C70(H70A,H70B,H70C), C64(H64A,H64B,H64C), C80(H80A,
 H80B,H80C), C78(H78A,H78B,H78C), C86(H86A,H86B,H86C), C79(H79A,H79B,H79C),
 C76(H76A,H76B,H76C), C87(H87A,H87B,H87C), C88(H88A,H88B,H88C), C83(H83A,H83B,
 H83C), C90(H90A,H90B,H90C), C82(H82A,H82B,H82C), C84(H84A,H84B,H84C), C92(H92A,
 H92B,H92C), C91(H91A,H91B,H91C), C71(H71A,H71B,H71C), C72(H72A,H72B,H72C),
 C74(H74A,H74B,H74C), C75(H75A,H75B,H75C), C70A(H70D,H70E,H70F), C72A(H72D,H72E,
 H72F), C71A(H71D,H71E,H71F), C83A(H83D,H83E,H83F), C84A(H84D,H84E,H84F),
 C82A(H82D,H82E,H82F), C75A(H75D,H75E,H75F), C76A(H76D,H76E,H76F), C74A(H74D,
 H74E,H74F), C90A(H90D,H90E,H90F), C91A(H91D,H91E,H91F), C92A(H92D,H92E,H92F)
5.c Aromatic/amide H refined with riding coordinates:
 C47(H47), C44(H44), C11(H11), C46(H46), C45(H45), C32(H32), C30(H30),
 C56(H56), C12(H12), C57(H57), C17(H17), C59(H59), C24(H24), C26(H26), C14(H14),
  C8(H8), C33(H33), C16(H16), C54(H54), C60(H60), C42(H42), C6(H6), C9(H9),
 C41(H41), C50(H50), C20(H20), C15(H15), C3(H3), C38(H38), C23(H23), C27(H27),
 C53(H53), C2(H2), C29(H29), C35(H35), C36(H36), C39(H39), C5(H5), C51(H51),
 C21(H21)
;
_olex2_submission_special_instructions 'No special instructions were received'

loop_
_space_group_symop_operation_xyz
'x, y, z'
'-x, -y, -z'

loop_
_atom_site_label
_atom_site_type_symbol
_atom_site_fract_x
_atom_site_fract_y
_atom_site_fract_z
_atom_site_U_iso_or_equiv
_atom_site_adp_type
_atom_site_occupancy
_atom_site_site_symmetry_order
_atom_site_calc_flag
_atom_site_refinement_flags_posn
_atom_site_refinement_flags_adp
_atom_site_refinement_flags_occupancy
_atom_site_disorder_assembly
_atom_site_disorder_group
Au1 Au 0.67412(2) 0.41398(2) 0.73321(2) 0.01874(9) Uani 1 1 d . . . . .
P1 P 0.55427(10) 0.46652(9) 0.71261(8) 0.0180(3) Uani 1 1 d . . . . .
P4 P 0.63952(10) 0.28318(9) 0.75913(8) 0.0195(3) Uani 1 1 d . . . . .
P3 P 0.81501(10) 0.46710(9) 0.84938(8) 0.0197(3) Uani 1 1 d . . . . .
P2 P 0.71000(10) 0.46134(9) 0.63499(8) 0.0192(3) Uani 1 1 d . . . . .
C47 C 0.6697(4) 0.2585(4) 0.9009(3) 0.0256(13) Uani 1 1 d . . . . .
H47 H 0.621117 0.201608 0.874257 0.031 Uiso 1 1 calc R . . . .
C48 C 0.6979(4) 0.3145(4) 0.8623(3) 0.0198(11) Uani 1 1 d . . . . .
C37 C 0.8728(4) 0.5762(4) 0.9121(3) 0.0237(12) Uani 1 1 d . . . . .
C44 C 0.8123(4) 0.4245(4) 0.9803(3) 0.0235(12) Uani 1 1 d . . . . .
H44 H 0.860365 0.481416 1.007615 0.028 Uiso 1 1 calc R . . . .
C25 C 0.6780(4) 0.3849(4) 0.5456(3) 0.0220(12) Uani 1 1 d . . . . .
C43 C 0.7713(4) 0.3979(4) 0.9021(3) 0.0208(12) Uani 1 1 d . . . . .
C11 C 0.2565(4) 0.3660(4) 0.5995(3) 0.0263(13) Uani 1 1 d . . . . .
H11 H 0.207524 0.385713 0.594192 0.032 Uiso 1 1 calc R . . . .
C46 C 0.7125(4) 0.2853(4) 0.9789(3) 0.0275(13) Uani 1 1 d . . . . .
H46 H 0.693169 0.246538 1.005161 0.033 Uiso 1 1 calc R . . . .
C45 C 0.7822(4) 0.3673(4) 1.0179(3) 0.0271(13) Uani 1 1 d . . . . .
H45 H 0.810317 0.385174 1.070991 0.032 Uiso 1 1 calc R . . . .
C34 C 1.0712(4) 0.4143(4) 0.8190(3) 0.0271(13) Uani 1 1 d . . . . .
C32 C 0.9434(4) 0.3888(4) 0.8695(3) 0.0278(13) Uani 1 1 d . . . . .
H32 H 0.909557 0.359556 0.896477 0.033 Uiso 1 1 calc R . . . .
C30 C 0.6156(5) 0.3005(4) 0.5330(3) 0.0263(13) Uani 1 1 d . . . . .
H30 H 0.597337 0.284725 0.572024 0.032 Uiso 1 1 calc R . . . .
C56 C 0.4649(4) 0.2464(4) 0.7770(3) 0.0254(13) Uani 1 1 d . . . . .
H56 H 0.500153 0.301327 0.813428 0.031 Uiso 1 1 calc R . . . .
C49 C 0.6894(4) 0.2149(4) 0.7231(3) 0.0254(13) Uani 1 1 d . . . . .
C10 C 0.2324(4) 0.2846(4) 0.5546(3) 0.0244(12) Uani 1 1 d . . . . .
C31 C 0.9161(4) 0.4464(4) 0.8403(3) 0.0226(12) Uani 1 1 d . . . . .
C12 C 0.3515(4) 0.4183(4) 0.6516(3) 0.0254(13) Uani 1 1 d . . . . .
H12 H 0.365882 0.472827 0.682101 0.031 Uiso 1 1 calc R . . . .
C57 C 0.3669(5) 0.1998(4) 0.7626(4) 0.0304(14) Uani 1 1 d . . . . .
H57 H 0.336498 0.222623 0.789856 0.037 Uiso 1 1 calc R . . . .
C17 C 0.6486(4) 0.5630(4) 0.5600(3) 0.0250(13) Uani 1 1 d . . . . .
H17 H 0.690420 0.558153 0.535203 0.030 Uiso 1 1 calc R . . . .
C13 C 0.5759(4) 0.5277(4) 0.6483(3) 0.0203(11) Uani 1 1 d . . . . .
C59 C 0.3598(5) 0.0901(4) 0.6692(4) 0.0373(16) Uani 1 1 d . . . . .
H59 H 0.323527 0.036734 0.630592 0.045 Uiso 1 1 calc R . . . .
C24 C 0.9049(4) 0.5380(4) 0.6411(4) 0.0298(14) Uani 1 1 d . . . . .
H24 H 0.889050 0.489445 0.601637 0.036 Uiso 1 1 calc R . . . .
C26 C 0.7072(5) 0.4049(4) 0.4880(4) 0.0304(14) Uani 1 1 d . . . . .
H26 H 0.752293 0.461294 0.496006 0.037 Uiso 1 1 calc R . . . .
C14 C 0.5266(4) 0.5773(4) 0.6317(3) 0.0259(13) Uani 1 1 d . . . . .
H14 H 0.483589 0.581565 0.655541 0.031 Uiso 1 1 calc R . . . .
C55 C 0.5128(4) 0.2150(4) 0.7395(3) 0.0229(12) Uani 1 1 d . . . . .
C1 C 0.5519(4) 0.5378(4) 0.7900(3) 0.0222(12) Uani 1 1 d . . . . .
C8 C 0.4001(4) 0.3093(4) 0.6186(3) 0.0213(12) Uani 1 1 d . . . . .
H8 H 0.448292 0.288565 0.625664 0.026 Uiso 1 1 calc R . . . .
C65 C 0.1293(5) 0.2324(4) 0.4917(4) 0.0341(15) Uani 1 1 d . . . . .
C33 C 1.0204(5) 0.3741(4) 0.8592(4) 0.0308(14) Uani 1 1 d . . . . .
H33 H 1.038551 0.335480 0.880319 0.037 Uiso 1 1 calc R . . . .
C16 C 0.6003(5) 0.6125(4) 0.5442(4) 0.0307(14) Uani 1 1 d . . . . .
H16 H 0.608368 0.641074 0.508421 0.037 Uiso 1 1 calc R . . . .
C54 C 0.7441(5) 0.2414(4) 0.6812(4) 0.0317(14) Uani 1 1 d . . . . .
H54 H 0.755987 0.294825 0.673197 0.038 Uiso 1 1 calc R . . . .
C60 C 0.4584(5) 0.1359(4) 0.6840(4) 0.0347(15) Uani 1 1 d . . . . .
H60 H 0.488651 0.113318 0.656409 0.042 Uiso 1 1 calc R . . . .
C18 C 0.6371(4) 0.5203(4) 0.6115(3) 0.0209(12) Uani 1 1 d . . . . .
C19 C 0.8328(4) 0.5451(4) 0.6644(3) 0.0234(12) Uani 1 1 d . . . . .
C42 C 0.8130(5) 0.6134(4) 0.9251(3) 0.0296(14) Uani 1 1 d . . . . .
H42 H 0.743929 0.580575 0.904175 0.035 Uiso 1 1 calc R . . . .
C6 C 0.6008(4) 0.6258(4) 0.8102(3) 0.0287(13) Uani 1 1 d . . . . .
H6 H 0.636173 0.651149 0.782411 0.034 Uiso 1 1 calc R . . . .
C9 C 0.3045(4) 0.2564(4) 0.5669(3) 0.0238(12) Uani 1 1 d . . . . .
H9 H 0.288584 0.200030 0.539618 0.029 Uiso 1 1 calc R . . . .
C41 C 0.8539(5) 0.6984(4) 0.9686(4) 0.0354(15) Uani 1 1 d . . . . .
H41 H 0.812042 0.722672 0.976965 0.042 Uiso 1 1 calc R . . . .
C58 C 0.3124(5) 0.1193(4) 0.7084(4) 0.0339(15) Uani 1 1 d . . . . .
C50 C 0.6753(5) 0.1379(4) 0.7352(4) 0.0339(15) Uani 1 1 d . . . . .
H50 H 0.639646 0.119502 0.765145 0.041 Uiso 1 1 calc R . . . .
C40 C 0.9548(5) 0.7484(4) 1.0000(4) 0.0356(15) Uani 1 1 d . . . . .
C20 C 0.8583(5) 0.6175(4) 0.7224(4) 0.0324(15) Uani 1 1 d . . . . .
H20 H 0.809795 0.623623 0.738780 0.039 Uiso 1 1 calc R . . . .
C15 C 0.5398(5) 0.6202(4) 0.5811(3) 0.0294(14) Uani 1 1 d . . . . .
H15 H 0.507524 0.655109 0.571315 0.035 Uiso 1 1 calc R . . . .
C7 C 0.4256(4) 0.3925(4) 0.6600(3) 0.0203(12) Uani 1 1 d . . . . .
C3 C 0.5031(5) 0.5544(4) 0.8957(3) 0.0321(14) Uani 1 1 d . . . . .
H3 H 0.470882 0.528867 0.925089 0.039 Uiso 1 1 calc R . . . .
C28 C 0.6066(6) 0.2588(5) 0.4065(4) 0.0405(17) Uani 1 1 d . . . . .
C38 C 0.9735(5) 0.6257(4) 0.9437(4) 0.0319(14) Uani 1 1 d . . . . .
H38 H 1.015840 0.601698 0.936143 0.038 Uiso 1 1 calc R . . . .
C23 C 1.0013(5) 0.6026(5) 0.6758(4) 0.0358(15) Uani 1 1 d . . . . .
H23 H 1.049530 0.597264 0.658736 0.043 Uiso 1 1 calc R . . . .
C27 C 0.6711(5) 0.3434(5) 0.4199(4) 0.0377(16) Uani 1 1 d . . . . .
H27 H 0.690302 0.358753 0.381072 0.045 Uiso 1 1 calc R . . . .
C53 C 0.7816(5) 0.1911(5) 0.6508(4) 0.0375(16) Uani 1 1 d . . . . .
H53 H 0.819649 0.210777 0.622775 0.045 Uiso 1 1 calc R . . . .
C4 C 0.5487(5) 0.6425(5) 0.9148(3) 0.0334(15) Uani 1 1 d . . . . .
C2 C 0.5041(5) 0.5032(4) 0.8337(3) 0.0286(13) Uani 1 1 d . . . . .
H2 H 0.471291 0.443069 0.821137 0.034 Uiso 1 1 calc R . . . .
C52 C 0.7642(5) 0.1119(4) 0.6607(4) 0.0363(16) Uani 1 1 d . . . . .
C77 C 1.1537(5) 0.3964(5) 0.8063(4) 0.0354(15) Uani 1 1 d . . . . .
C29 C 0.5798(5) 0.2391(4) 0.4641(4) 0.0332(15) Uani 1 1 d . . . . .
H29 H 0.535934 0.182351 0.456377 0.040 Uiso 1 1 calc R . . . .
C35 C 1.0414(5) 0.4702(4) 0.7891(4) 0.0325(15) Uani 1 1 d . . . . .
H35 H 1.073704 0.498269 0.760864 0.039 Uiso 1 1 calc R . . . .
C67 C 0.0515(5) 0.2162(5) 0.5261(4) 0.0428(17) Uani 1 1 d . . . . .
H67A H 0.060256 0.270583 0.556536 0.064 Uiso 1 1 calc R . . . .
H67B H -0.014001 0.187283 0.486055 0.064 Uiso 1 1 calc R . . . .
H67C H 0.058564 0.180287 0.557698 0.064 Uiso 1 1 calc R . . . .
C36 C 0.9661(5) 0.4859(5) 0.7994(4) 0.0326(15) Uani 1 1 d . . . . .
H36 H 0.948146 0.524433 0.778155 0.039 Uiso 1 1 calc R . . . .
C39 C 1.0122(5) 0.7104(4) 0.9862(4) 0.0402(17) Uani 1 1 d . . . . .
H39 H 1.081198 0.743354 1.006762 0.048 Uiso 1 1 calc R . . . .
C5 C 0.5981(5) 0.6775(4) 0.8716(3) 0.0312(14) Uani 1 1 d . . . . .
H5 H 0.630618 0.737647 0.884014 0.037 Uiso 1 1 calc R . . . .
C89 C 0.2036(6) 0.0657(5) 0.6924(5) 0.0484(19) Uani 1 1 d D . . . .
C51 C 0.7118(5) 0.0871(4) 0.7048(4) 0.0374(16) Uani 1 1 d . . . . .
H51 H 0.701052 0.034433 0.714056 0.045 Uiso 1 1 calc R . . . .
C62 C 0.4883(6) 0.7501(5) 0.9457(4) 0.049(2) Uani 1 1 d . . . . .
H62A H 0.522310 0.782323 0.918502 0.074 Uiso 1 1 calc R . . . .
H62B H 0.421673 0.709140 0.911107 0.074 Uiso 1 1 calc R . . . .
H62C H 0.485429 0.789318 0.985777 0.074 Uiso 1 1 calc R . . . .
C85 C 0.7989(6) 0.0519(5) 0.6229(4) 0.0430(18) Uani 1 1 d . . . . .
C21 C 0.9541(5) 0.6804(4) 0.7560(4) 0.0420(18) Uani 1 1 d . . . . .
H21 H 0.970052 0.729440 0.795090 0.050 Uiso 1 1 calc R . . . .
C61 C 0.5436(6) 0.7025(5) 0.9793(4) 0.0417(17) Uani 1 1 d . . . . .
C81 C 1.0007(6) 0.8429(5) 1.0472(4) 0.053(2) Uani 1 1 d D . . . .
C22 C 1.0280(5) 0.6736(4) 0.7339(4) 0.0379(16) Uani 1 1 d . . . . .
C68 C 0.1178(6) 0.1496(6) 0.4444(5) 0.056(2) Uani 1 1 d . . . . .
H68A H 0.167927 0.161392 0.423036 0.084 Uiso 1 1 calc R . . . .
H68B H 0.125234 0.113375 0.475491 0.084 Uiso 1 1 calc R . . . .
H68C H 0.052670 0.120371 0.403847 0.084 Uiso 1 1 calc R . . . .
C63 C 0.6479(6) 0.7648(6) 1.0349(4) 0.058(2) Uani 1 1 d . . . . .
H63A H 0.681915 0.732857 1.055672 0.087 Uiso 1 1 calc R . . . .
H63B H 0.683493 0.797957 1.008981 0.087 Uiso 1 1 calc R . . . .
H63C H 0.644961 0.803405 1.075420 0.087 Uiso 1 1 calc R . . . .
C66 C 0.1127(6) 0.2856(6) 0.4396(4) 0.055(2) Uani 1 1 d . . . . .
H66A H 0.119759 0.339872 0.468719 0.082 Uiso 1 1 calc R . . . .
H66B H 0.161208 0.296409 0.416638 0.082 Uiso 1 1 calc R . . . .
H66C H 0.046735 0.254148 0.400337 0.082 Uiso 1 1 calc R . . . .
C70 C 1.2044(17) 0.7005(17) 0.7794(14) 0.038(6) Uani 0.48(3) 1 d D U P A 1
H70A H 1.187984 0.656791 0.803782 0.057 Uiso 0.48(3) 1 calc R . P A 1
H70B H 1.198438 0.674190 0.729035 0.057 Uiso 0.48(3) 1 calc R . P A 1
H70C H 1.271798 0.744027 0.808813 0.057 Uiso 0.48(3) 1 calc R . P A 1
C64 C 0.4890(7) 0.6527(6) 1.0213(4) 0.054(2) Uani 1 1 d . . . . .
H64A H 0.523618 0.621740 1.043298 0.080 Uiso 1 1 calc R . . . .
H64B H 0.486122 0.692371 1.061125 0.080 Uiso 1 1 calc R . . . .
H64C H 0.422365 0.612193 0.986455 0.080 Uiso 1 1 calc R . . . .
C80 C 1.2237(6) 0.4710(6) 0.7895(6) 0.063(3) Uani 1 1 d . . . . .
H80A H 1.254282 0.522875 0.832446 0.094 Uiso 1 1 calc R . . . .
H80B H 1.274541 0.457065 0.780347 0.094 Uiso 1 1 calc R . . . .
H80C H 1.186458 0.480073 0.745156 0.094 Uiso 1 1 calc R . . . .
C73 C 0.5635(8) 0.1918(5) 0.3298(5) 0.075(3) Uani 1 1 d D . . . .
C69 C 1.1347(5) 0.7413(5) 0.7743(5) 0.055(2) Uani 1 1 d D . . . .
C78 C 1.1110(8) 0.3208(7) 0.7382(7) 0.093(4) Uani 1 1 d . . . . .
H78A H 1.071631 0.330744 0.695422 0.140 Uiso 1 1 calc R . . . .
H78B H 1.163870 0.311822 0.727842 0.140 Uiso 1 1 calc R . . . .
H78C H 1.069332 0.270353 0.746778 0.140 Uiso 1 1 calc R . . . .
C86 C 0.7112(6) -0.0247(6) 0.5651(5) 0.065(3) Uani 1 1 d . . . . .
H86A H 0.673683 -0.006618 0.528069 0.097 Uiso 1 1 calc R . . . .
H86B H 0.732585 -0.062741 0.540128 0.097 Uiso 1 1 calc R . . . .
H86C H 0.669857 -0.054749 0.589191 0.097 Uiso 1 1 calc R . . . .
C79 C 1.2155(8) 0.3871(10) 0.8751(6) 0.090(4) Uani 1 1 d . . . . .
H79A H 1.241276 0.438544 0.917593 0.135 Uiso 1 1 calc R . . . .
H79B H 1.175436 0.337679 0.885711 0.135 Uiso 1 1 calc R . . . .
H79C H 1.269974 0.379148 0.866774 0.135 Uiso 1 1 calc R . . . .
C76 C 0.5918(19) 0.2268(18) 0.2714(13) 0.072(9) Uani 0.530(19) 1 d D U P B 1
H76A H 0.561819 0.180689 0.223845 0.107 Uiso 0.530(19) 1 calc R . P B 1
H76B H 0.568832 0.270311 0.264788 0.107 Uiso 0.530(19) 1 calc R . P B 1
H76C H 0.663216 0.252344 0.287525 0.107 Uiso 0.530(19) 1 calc R . P B 1
C87 C 0.8604(9) 0.0273(8) 0.6824(6) 0.090(4) Uani 1 1 d . . . . .
H87A H 0.916953 0.078855 0.719212 0.136 Uiso 1 1 calc R . . . .
H87B H 0.820378 -0.002258 0.707554 0.136 Uiso 1 1 calc R . . . .
H87C H 0.883105 -0.010250 0.658491 0.136 Uiso 1 1 calc R . . . .
C88 C 0.8649(9) 0.0950(6) 0.5843(8) 0.090(4) Uani 1 1 d . . . . .
H88A H 0.922764 0.145301 0.621375 0.134 Uiso 1 1 calc R . . . .
H88B H 0.885401 0.054930 0.561098 0.134 Uiso 1 1 calc R . . . .
H88C H 0.828573 0.112180 0.545754 0.134 Uiso 1 1 calc R . . . .
C83 C 1.1080(11) 0.8742(19) 1.0948(14) 0.046(7) Uani 0.36(2) 1 d D U P C 1
H83A H 1.115105 0.836982 1.124950 0.069 Uiso 0.36(2) 1 calc R . P C 1
H83B H 1.144385 0.873505 1.062352 0.069 Uiso 0.36(2) 1 calc R . P C 1
H83C H 1.133924 0.932457 1.127913 0.069 Uiso 0.36(2) 1 calc R . P C 1
C90 C 0.1402(8) 0.0523(9) 0.6076(7) 0.063(5) Uani 0.658(16) 1 d D U P D 1
H90A H 0.150247 0.107821 0.601049 0.094 Uiso 0.658(16) 1 calc R . P D 1
H90B H 0.160978 0.022637 0.573729 0.094 Uiso 0.658(16) 1 calc R . P D 1
H90C H 0.070711 0.018246 0.596246 0.094 Uiso 0.658(16) 1 calc R . P D 1
C82 C 0.974(3) 0.8928(18) 0.9958(15) 0.087(12) Uani 0.36(2) 1 d D U P C 1
H82A H 0.902928 0.866109 0.968261 0.131 Uiso 0.36(2) 1 calc R . P C 1
H82B H 0.995839 0.951570 1.025831 0.131 Uiso 0.36(2) 1 calc R . P C 1
H82C H 1.006301 0.892618 0.960270 0.131 Uiso 0.36(2) 1 calc R . P C 1
C84 C 0.9510(16) 0.8456(13) 1.1066(11) 0.044(7) Uani 0.36(2) 1 d D U P C 1
H84A H 0.880504 0.826053 1.080288 0.065 Uiso 0.36(2) 1 calc R . P C 1
H84B H 0.961745 0.808311 1.135754 0.065 Uiso 0.36(2) 1 calc R . P C 1
H84C H 0.980090 0.904031 1.140229 0.065 Uiso 0.36(2) 1 calc R . P C 1
C92 C 0.1851(10) -0.0194(8) 0.6979(11) 0.070(5) Uani 0.658(16) 1 d D U P D 1
H92A H 0.115478 -0.051712 0.687480 0.106 Uiso 0.658(16) 1 calc R . P D 1
H92B H 0.202784 -0.048981 0.661511 0.106 Uiso 0.658(16) 1 calc R . P D 1
H92C H 0.224493 -0.014496 0.748506 0.106 Uiso 0.658(16) 1 calc R . P D 1
C91 C 0.1648(9) 0.1131(10) 0.7398(10) 0.077(5) Uani 0.658(16) 1 d D U P D 1
H91A H 0.179458 0.169382 0.733724 0.115 Uiso 0.658(16) 1 calc R . P D 1
H91B H 0.093794 0.080269 0.723131 0.115 Uiso 0.658(16) 1 calc R . P D 1
H91C H 0.196478 0.119673 0.792638 0.115 Uiso 0.658(16) 1 calc R . P D 1
C71 C 1.1519(17) 0.8104(13) 0.7376(15) 0.074(8) Uani 0.48(3) 1 d D U P A 1
H71A H 1.103943 0.833014 0.736689 0.111 Uiso 0.48(3) 1 calc R . P A 1
H71B H 1.218170 0.856338 0.766067 0.111 Uiso 0.48(3) 1 calc R . P A 1
H71C H 1.144810 0.786502 0.686289 0.111 Uiso 0.48(3) 1 calc R . P A 1
C72 C 1.1532(12) 0.7806(14) 0.8593(7) 0.060(7) Uani 0.48(3) 1 d D U P A 1
H72A H 1.141949 0.735543 0.882635 0.091 Uiso 0.48(3) 1 calc R . P A 1
H72B H 1.220947 0.824587 0.885995 0.091 Uiso 0.48(3) 1 calc R . P A 1
H72C H 1.108259 0.805882 0.861794 0.091 Uiso 0.48(3) 1 calc R . P A 1
C74 C 0.4467(9) 0.1604(11) 0.3010(8) 0.065(6) Uani 0.530(19) 1 d D U P B 1
H74A H 0.422659 0.136530 0.336499 0.097 Uiso 0.530(19) 1 calc R . P B 1
H74B H 0.432053 0.208847 0.297180 0.097 Uiso 0.530(19) 1 calc R . P B 1
H74C H 0.414456 0.116711 0.251733 0.097 Uiso 0.530(19) 1 calc R . P B 1
C75 C 0.576(2) 0.1104(11) 0.3341(12) 0.086(7) Uani 0.530(19) 1 d D U P B 1
H75A H 0.555866 0.091957 0.373270 0.129 Uiso 0.530(19) 1 calc R . P B 1
H75B H 0.534785 0.065229 0.285873 0.129 Uiso 0.530(19) 1 calc R . P B 1
H75C H 0.644538 0.122178 0.345906 0.129 Uiso 0.530(19) 1 calc R . P B 1
Cl1 Cl 0.4198(4) -0.0760(3) 0.9011(3) 0.079(2) Uani 0.486(7) 1 d . . P E 1
O1 O 0.6170(12) 0.0229(9) 0.8935(7) 0.112(7) Uani 0.604(18) 1 d . U P F 1
Cl1A Cl 0.4352(6) 0.0548(5) 0.8546(4) 0.116(3) Uani 0.514(7) 1 d . . P E 2
O1A O 0.7028(11) 0.0752(10) 0.9700(15) 0.114(9) Uani 0.396(18) 1 d . U P F 2
C70A C 1.2021(18) 0.7034(19) 0.8040(15) 0.051(7) Uani 0.52(3) 1 d D U P A 2
H70D H 1.184391 0.650079 0.766312 0.077 Uiso 0.52(3) 1 calc R . P A 2
H70E H 1.269782 0.743371 0.815378 0.077 Uiso 0.52(3) 1 calc R . P A 2
H70F H 1.196339 0.691780 0.849603 0.077 Uiso 0.52(3) 1 calc R . P A 2
C72A C 1.1470(16) 0.8249(12) 0.8224(16) 0.087(8) Uani 0.52(3) 1 d D U P A 2
H72D H 1.097402 0.840734 0.794829 0.130 Uiso 0.52(3) 1 calc R . P A 2
H72E H 1.138965 0.818130 0.868696 0.130 Uiso 0.52(3) 1 calc R . P A 2
H72F H 1.212409 0.869722 0.834471 0.130 Uiso 0.52(3) 1 calc R . P A 2
C71A C 1.1643(13) 0.7733(15) 0.7093(12) 0.070(7) Uani 0.52(3) 1 d D U P A 2
H71D H 1.122704 0.799077 0.687268 0.104 Uiso 0.52(3) 1 calc R . P A 2
H71E H 1.233068 0.815566 0.730691 0.104 Uiso 0.52(3) 1 calc R . P A 2
H71F H 1.155194 0.724706 0.670524 0.104 Uiso 0.52(3) 1 calc R . P A 2
C83A C 1.0859(13) 0.8644(13) 1.1167(9) 0.068(6) Uani 0.64(2) 1 d D U P C 2
H83D H 1.113206 0.924730 1.145217 0.102 Uiso 0.64(2) 1 calc R . P C 2
H83E H 1.064589 0.829401 1.147081 0.102 Uiso 0.64(2) 1 calc R . P C 2
H83F H 1.136130 0.853240 1.103425 0.102 Uiso 0.64(2) 1 calc R . P C 2
C84A C 0.9225(12) 0.8713(10) 1.0591(12) 0.088(7) Uani 0.64(2) 1 d D U P C 2
H84D H 0.869392 0.854691 1.010723 0.131 Uiso 0.64(2) 1 calc R . P C 2
H84E H 0.896033 0.843860 1.092051 0.131 Uiso 0.64(2) 1 calc R . P C 2
H84F H 0.953034 0.933294 1.082018 0.131 Uiso 0.64(2) 1 calc R . P C 2
C82A C 1.0388(15) 0.8966(8) 0.9966(8) 0.071(5) Uani 0.64(2) 1 d D U P C 2
H82D H 0.983608 0.883242 0.950533 0.106 Uiso 0.64(2) 1 calc R . P C 2
H82E H 1.068780 0.957525 1.024178 0.106 Uiso 0.64(2) 1 calc R . P C 2
H82F H 1.087527 0.882060 0.984027 0.106 Uiso 0.64(2) 1 calc R . P C 2
C75A C 0.6555(17) 0.1662(17) 0.3385(14) 0.105(10) Uani 0.470(19) 1 d D U P B 2
H75D H 0.665925 0.143018 0.380089 0.157 Uiso 0.470(19) 1 calc R . P B 2
H75E H 0.639992 0.123366 0.292125 0.157 Uiso 0.470(19) 1 calc R . P B 2
H75F H 0.715065 0.217065 0.348509 0.157 Uiso 0.470(19) 1 calc R . P B 2
C76A C 0.5566(18) 0.2254(15) 0.2657(10) 0.042(6) Uani 0.470(19) 1 d D U P B 2
H76D H 0.528326 0.178214 0.219084 0.063 Uiso 0.470(19) 1 calc R . P B 2
H76E H 0.514829 0.254891 0.263394 0.063 Uiso 0.470(19) 1 calc R . P B 2
H76F H 0.622178 0.265428 0.272150 0.063 Uiso 0.470(19) 1 calc R . P B 2
C74A C 0.4843(17) 0.1043(11) 0.3193(12) 0.079(8) Uani 0.470(19) 1 d D U P B 2
H74D H 0.499225 0.091332 0.366450 0.118 Uiso 0.470(19) 1 calc R . P B 2
H74E H 0.420357 0.105221 0.304667 0.118 Uiso 0.470(19) 1 calc R . P B 2
H74F H 0.482953 0.060653 0.280249 0.118 Uiso 0.470(19) 1 calc R . P B 2
Cl2 Cl 1.1019(3) 0.4798(2) 0.5815(2) 0.1012(12) Uani 1 1 d D U . . .
Cl3 Cl 0.8971(5) 0.3297(4) 0.5513(5) 0.206(3) Uani 1 1 d D U . . .
C93 C 0.9609(10) 0.3948(10) 0.5045(8) 0.134(6) Uani 1 1 d D U . . .
H93A H 0.925195 0.426535 0.484393 0.161 Uiso 1 1 calc R . . . .
H93B H 0.964469 0.358138 0.462229 0.161 Uiso 1 1 calc R . . . .
Cl0A Cl 0.9516(4) 0.8964(3) 0.7754(4) 0.0802(15) Uani 0.5 1 d D U P . .
Cl4 Cl 0.7966(9) 0.8085(8) 0.8064(6) 0.195(6) Uani 0.5 1 d D U P . .
C94 C 0.8198(14) 0.8115(13) 0.7275(10) 0.106(8) Uani 0.5 1 d D U P . .
H94A H 0.777389 0.829705 0.693572 0.127 Uiso 0.5 1 calc R . P . .
H94B H 0.814398 0.756469 0.700000 0.127 Uiso 0.5 1 calc R . P . .
O2 O 0.7079(6) 0.9229(4) 0.9065(6) 0.106(3) Uani 1 1 d . U . . .
C90A C 0.144(3) 0.117(3) 0.674(3) 0.138(19) Uani 0.342(16) 1 d D U P D 2
H90D H 0.176330 0.172922 0.712035 0.207 Uiso 0.342(16) 1 calc R . P D 2
H90E H 0.139321 0.124579 0.624741 0.207 Uiso 0.342(16) 1 calc R . P D 2
H90F H 0.077676 0.085938 0.671833 0.207 Uiso 0.342(16) 1 calc R . P D 2
C91A C 0.207(2) 0.050(2) 0.7693(13) 0.094(12) Uani 0.342(16) 1 d D U P D 2
H91D H 0.229761 0.104098 0.807641 0.141 Uiso 0.342(16) 1 calc R . P D 2
H91E H 0.141402 0.010955 0.763543 0.141 Uiso 0.342(16) 1 calc R . P D 2
H91F H 0.252168 0.024615 0.784392 0.141 Uiso 0.342(16) 1 calc R . P D 2
C92A C 0.169(2) -0.0212(13) 0.6420(17) 0.079(10) Uani 0.342(16) 1 d D U P D 2
H92D H 0.099422 -0.054736 0.632134 0.118 Uiso 0.342(16) 1 calc R . P D 2
H92E H 0.175761 -0.017927 0.594699 0.118 Uiso 0.342(16) 1 calc R . P D 2
H92F H 0.207217 -0.048429 0.665637 0.118 Uiso 0.342(16) 1 calc R . P D 2
O0AA O 1.1763(12) 1.0073(7) 0.9034(7) 0.076(4) Uani 0.5 1 d . . P . .

loop_
_atom_site_aniso_label
_atom_site_aniso_U_11
_atom_site_aniso_U_22
_atom_site_aniso_U_33
_atom_site_aniso_U_23
_atom_site_aniso_U_13
_atom_site_aniso_U_12
Au1 0.01499(12) 0.02355(13) 0.01949(12) 0.00618(9) 0.00833(9) 0.00941(9)
P1 0.0142(7) 0.0238(7) 0.0178(7) 0.0048(6) 0.0081(5) 0.0097(6)
P4 0.0182(7) 0.0216(7) 0.0192(7) 0.0039(6) 0.0093(6) 0.0089(6)
P3 0.0147(7) 0.0233(7) 0.0205(7) 0.0053(6) 0.0071(6) 0.0085(6)
P2 0.0159(7) 0.0236(7) 0.0196(7) 0.0054(6) 0.0092(6) 0.0091(6)
C47 0.025(3) 0.028(3) 0.028(3) 0.008(3) 0.015(3) 0.014(3)
C48 0.018(3) 0.025(3) 0.019(3) 0.005(2) 0.009(2) 0.012(2)
C37 0.018(3) 0.026(3) 0.025(3) 0.006(2) 0.006(2) 0.011(2)
C44 0.018(3) 0.029(3) 0.019(3) 0.002(2) 0.006(2) 0.010(2)
C25 0.018(3) 0.028(3) 0.024(3) 0.006(2) 0.010(2) 0.013(2)
C43 0.013(3) 0.027(3) 0.027(3) 0.007(2) 0.011(2) 0.012(2)
C11 0.018(3) 0.032(3) 0.031(3) 0.008(3) 0.011(2) 0.013(3)
C46 0.026(3) 0.040(4) 0.028(3) 0.017(3) 0.018(3) 0.018(3)
C45 0.024(3) 0.043(4) 0.017(3) 0.010(3) 0.008(2) 0.018(3)
C34 0.023(3) 0.036(3) 0.018(3) -0.001(2) 0.008(2) 0.014(3)
C32 0.025(3) 0.036(3) 0.026(3) 0.012(3) 0.010(3) 0.016(3)
C30 0.033(3) 0.032(3) 0.025(3) 0.011(3) 0.016(3) 0.021(3)
C56 0.023(3) 0.024(3) 0.026(3) 0.004(2) 0.013(2) 0.007(3)
C49 0.024(3) 0.025(3) 0.025(3) 0.001(2) 0.009(2) 0.012(3)
C10 0.020(3) 0.029(3) 0.022(3) 0.008(2) 0.010(2) 0.007(3)
C31 0.014(3) 0.023(3) 0.023(3) 0.000(2) 0.005(2) 0.006(2)
C12 0.020(3) 0.029(3) 0.022(3) 0.002(2) 0.009(2) 0.010(3)
C57 0.026(3) 0.030(3) 0.037(3) 0.009(3) 0.017(3) 0.010(3)
C17 0.021(3) 0.031(3) 0.023(3) 0.008(2) 0.009(2) 0.012(3)
C13 0.015(3) 0.022(3) 0.020(3) 0.004(2) 0.006(2) 0.007(2)
C59 0.030(4) 0.022(3) 0.049(4) 0.000(3) 0.015(3) 0.006(3)
C24 0.023(3) 0.034(3) 0.030(3) 0.008(3) 0.012(3) 0.009(3)
C26 0.027(3) 0.034(3) 0.033(3) 0.007(3) 0.018(3) 0.013(3)
C14 0.026(3) 0.029(3) 0.028(3) 0.010(3) 0.011(3) 0.015(3)
C55 0.025(3) 0.024(3) 0.020(3) 0.006(2) 0.009(2) 0.011(3)
C1 0.018(3) 0.032(3) 0.019(3) 0.006(2) 0.007(2) 0.015(3)
C8 0.017(3) 0.026(3) 0.026(3) 0.009(2) 0.015(2) 0.010(2)
C65 0.018(3) 0.039(4) 0.036(4) 0.002(3) 0.007(3) 0.009(3)
C33 0.031(3) 0.035(3) 0.032(3) 0.008(3) 0.013(3) 0.021(3)
C16 0.028(3) 0.033(3) 0.032(3) 0.016(3) 0.012(3) 0.011(3)
C54 0.034(4) 0.037(4) 0.033(3) 0.012(3) 0.020(3) 0.019(3)
C60 0.035(4) 0.026(3) 0.035(4) -0.002(3) 0.014(3) 0.010(3)
C18 0.015(3) 0.021(3) 0.020(3) 0.002(2) 0.006(2) 0.004(2)
C19 0.020(3) 0.027(3) 0.028(3) 0.014(2) 0.012(2) 0.011(2)
C42 0.022(3) 0.033(3) 0.027(3) 0.001(3) 0.005(2) 0.013(3)
C6 0.023(3) 0.037(4) 0.025(3) 0.005(3) 0.010(2) 0.013(3)
C9 0.020(3) 0.024(3) 0.026(3) 0.003(2) 0.012(2) 0.008(2)
C41 0.038(4) 0.034(4) 0.035(4) 0.005(3) 0.013(3) 0.020(3)
C58 0.028(3) 0.029(3) 0.040(4) 0.013(3) 0.014(3) 0.006(3)
C50 0.037(4) 0.032(3) 0.040(4) 0.011(3) 0.022(3) 0.016(3)
C40 0.040(4) 0.025(3) 0.031(3) 0.000(3) 0.011(3) 0.009(3)
C20 0.021(3) 0.031(3) 0.039(4) 0.003(3) 0.009(3) 0.011(3)
C15 0.025(3) 0.028(3) 0.032(3) 0.007(3) 0.005(3) 0.014(3)
C7 0.015(3) 0.027(3) 0.018(3) 0.006(2) 0.009(2) 0.007(2)
C3 0.032(4) 0.043(4) 0.026(3) 0.009(3) 0.015(3) 0.020(3)
C28 0.048(4) 0.039(4) 0.034(4) 0.001(3) 0.023(3) 0.019(3)
C38 0.022(3) 0.034(3) 0.037(4) 0.007(3) 0.010(3) 0.013(3)
C23 0.021(3) 0.051(4) 0.038(4) 0.020(3) 0.013(3) 0.014(3)
C27 0.042(4) 0.042(4) 0.031(3) 0.007(3) 0.024(3) 0.015(3)
C53 0.038(4) 0.042(4) 0.036(4) 0.008(3) 0.022(3) 0.018(3)
C4 0.030(3) 0.053(4) 0.023(3) 0.004(3) 0.009(3) 0.028(3)
C2 0.029(3) 0.034(3) 0.027(3) 0.009(3) 0.013(3) 0.016(3)
C52 0.028(3) 0.037(4) 0.039(4) -0.002(3) 0.011(3) 0.017(3)
C77 0.026(3) 0.052(4) 0.037(4) 0.011(3) 0.018(3) 0.023(3)
C29 0.038(4) 0.025(3) 0.037(4) 0.005(3) 0.019(3) 0.014(3)
C35 0.028(3) 0.048(4) 0.035(3) 0.021(3) 0.022(3) 0.020(3)
C67 0.021(3) 0.047(4) 0.049(4) 0.007(3) 0.012(3) 0.009(3)
C36 0.028(3) 0.047(4) 0.036(4) 0.024(3) 0.017(3) 0.022(3)
C39 0.026(4) 0.034(4) 0.039(4) 0.000(3) 0.005(3) 0.002(3)
C5 0.033(4) 0.030(3) 0.027(3) 0.000(3) 0.011(3) 0.015(3)
C89 0.035(4) 0.040(4) 0.056(5) 0.013(4) 0.020(4) 0.000(3)
C51 0.038(4) 0.027(3) 0.049(4) 0.006(3) 0.020(3) 0.017(3)
C62 0.059(5) 0.059(5) 0.042(4) 0.004(4) 0.025(4) 0.040(4)
C85 0.040(4) 0.041(4) 0.049(4) 0.001(3) 0.017(3) 0.024(3)
C21 0.021(3) 0.026(3) 0.060(5) -0.005(3) 0.008(3) 0.004(3)
C61 0.050(4) 0.058(5) 0.029(3) 0.005(3) 0.019(3) 0.037(4)
C81 0.059(5) 0.027(4) 0.052(5) -0.006(3) 0.013(4) 0.011(4)
C22 0.022(3) 0.033(4) 0.053(4) 0.013(3) 0.009(3) 0.010(3)
C68 0.027(4) 0.059(5) 0.057(5) -0.009(4) 0.006(3) 0.013(4)
C63 0.055(5) 0.070(6) 0.035(4) -0.011(4) 0.011(4) 0.030(5)
C66 0.035(4) 0.068(5) 0.035(4) 0.019(4) -0.004(3) 0.008(4)
C70 0.024(8) 0.045(9) 0.039(13) 0.023(9) 0.007(8) 0.009(7)
C64 0.069(6) 0.080(6) 0.033(4) 0.011(4) 0.033(4) 0.048(5)
C80 0.039(5) 0.073(6) 0.100(7) 0.031(5) 0.044(5) 0.034(5)
C73 0.120(9) 0.040(5) 0.052(5) -0.001(4) 0.051(6) 0.016(5)
C69 0.020(4) 0.037(4) 0.086(6) 0.007(4) 0.012(4) 0.002(3)
C78 0.057(6) 0.076(7) 0.123(10) -0.030(7) 0.045(6) 0.027(5)
C86 0.049(5) 0.062(6) 0.061(5) -0.019(4) 0.016(4) 0.023(4)
C79 0.071(7) 0.189(13) 0.095(8) 0.096(9) 0.060(6) 0.099(8)
C76 0.068(15) 0.083(14) 0.067(13) 0.004(9) 0.043(11) 0.032(11)
C87 0.095(8) 0.119(9) 0.066(6) -0.009(6) 0.013(6) 0.088(8)
C88 0.093(8) 0.056(6) 0.140(11) 0.004(6) 0.087(8) 0.033(6)
C83 0.055(13) 0.023(11) 0.035(12) -0.005(10) 0.013(10) 0.001(9)
C90 0.017(5) 0.076(9) 0.066(8) 0.043(7) -0.003(5) -0.004(5)
C82 0.12(2) 0.046(13) 0.093(18) 0.027(12) 0.018(14) 0.042(14)
C84 0.058(13) 0.029(10) 0.035(11) 0.002(8) 0.019(9) 0.013(9)
C92 0.034(7) 0.060(8) 0.116(13) 0.063(9) 0.023(7) 0.007(6)
C91 0.019(6) 0.087(10) 0.094(11) 0.001(8) 0.022(6) 0.006(6)
C71 0.050(11) 0.033(10) 0.114(16) 0.034(10) 0.000(10) 0.012(8)
C72 0.023(8) 0.062(12) 0.055(10) -0.007(8) -0.005(7) 0.001(7)
C74 0.068(11) 0.053(10) 0.033(8) -0.017(6) 0.022(7) -0.003(8)
C75 0.112(16) 0.068(12) 0.076(12) 0.000(9) 0.042(11) 0.044(11)
Cl1 0.055(3) 0.072(3) 0.059(3) 0.018(2) 0.011(2) -0.014(2)
O1 0.136(12) 0.086(9) 0.076(8) -0.013(6) 0.077(8) 0.000(8)
Cl1A 0.104(5) 0.118(6) 0.078(4) 0.038(4) 0.011(3) 0.014(4)
O1A 0.026(8) 0.052(10) 0.215(18) -0.045(9) 0.041(10) 0.012(7)
C70A 0.026(8) 0.074(12) 0.039(12) 0.033(10) 0.005(8) 0.005(7)
C72A 0.055(11) 0.063(12) 0.104(16) 0.000(10) 0.031(10) -0.001(9)
C71A 0.034(8) 0.048(11) 0.109(14) 0.057(10) 0.004(8) 0.002(7)
C83A 0.088(11) 0.041(9) 0.039(8) -0.004(7) 0.014(8) 0.007(8)
C84A 0.099(12) 0.040(8) 0.104(14) -0.014(8) 0.035(10) 0.031(8)
C82A 0.096(12) 0.025(6) 0.073(9) 0.007(6) 0.013(8) 0.026(7)
C75A 0.145(19) 0.069(14) 0.083(14) -0.013(10) 0.031(13) 0.058(13)
C76A 0.049(13) 0.049(10) 0.016(7) -0.002(6) 0.007(7) 0.019(9)
C74A 0.104(16) 0.062(12) 0.057(11) 0.006(9) 0.039(11) 0.022(11)
Cl2 0.170(3) 0.122(2) 0.129(3) 0.084(2) 0.115(3) 0.123(3)
Cl3 0.191(5) 0.180(5) 0.386(10) 0.156(6) 0.191(6) 0.134(5)
C93 0.153(10) 0.133(9) 0.136(9) 0.056(7) 0.070(7) 0.064(7)
Cl0A 0.066(3) 0.057(3) 0.109(4) 0.029(3) 0.022(3) 0.026(2)
Cl4 0.184(9) 0.178(9) 0.139(7) 0.006(6) 0.101(7) -0.019(7)
C94 0.153(12) 0.095(10) 0.096(11) 0.041(8) 0.041(8) 0.083(9)
O2 0.073(5) 0.027(3) 0.189(7) 0.016(4) 0.060(5) -0.008(3)
C90A 0.13(2) 0.15(3) 0.15(3) 0.062(19) 0.067(18) 0.057(17)
C91A 0.064(16) 0.093(18) 0.092(18) 0.008(13) 0.051(14) -0.006(12)
C92A 0.046(13) 0.073(16) 0.086(17) 0.016(13) 0.026(13) -0.002(11)
O0AA 0.127(13) 0.037(6) 0.064(8) 0.014(6) 0.047(8) 0.029(7)

loop_
_atom_type_symbol
_atom_type_description
_atom_type_scat_dispersion_real
_atom_type_scat_dispersion_imag
_atom_type_scat_source
C C 0.0033 0.0016 'International Tables Vol C Tables 4.2.6.8 and 6.1.1.4'
H H 0.0000 0.0000 'International Tables Vol C Tables 4.2.6.8 and 6.1.1.4'
Au Au -2.0133 8.8022 'International Tables Vol C Tables 4.2.6.8 and 6.1.1.4'
Cl Cl 0.1484 0.1585 'International Tables Vol C Tables 4.2.6.8 and 6.1.1.4'
O O 0.0106 0.0060 'International Tables Vol C Tables 4.2.6.8 and 6.1.1.4'
P P 0.1023 0.0942 'International Tables Vol C Tables 4.2.6.8 and 6.1.1.4'

loop_
_geom_angle_atom_site_label_1
_geom_angle_atom_site_label_2
_geom_angle_atom_site_label_3
_geom_angle
P1 Au1 P3 123.84(5)
P1 Au1 P2 87.38(5)
P4 Au1 P1 119.65(5)
P4 Au1 P3 82.83(5)
P4 Au1 P2 133.54(5)
P2 Au1 P3 114.37(5)
C13 P1 Au1 105.17(19)
C1 P1 Au1 120.62(18)
C1 P1 C13 105.3(3)
C1 P1 C7 103.3(3)
C7 P1 Au1 119.5(2)
C7 P1 C13 100.2(3)
C48 P4 Au1 104.58(19)
C49 P4 Au1 118.1(2)
C49 P4 C48 105.5(3)
C55 P4 Au1 117.3(2)
C55 P4 C48 102.8(3)
C55 P4 C49 106.7(3)
C37 P3 Au1 123.13(19)
C37 P3 C43 106.7(3)
C43 P3 Au1 103.23(19)
C31 P3 Au1 114.32(19)
C31 P3 C37 104.8(3)
C31 P3 C43 102.5(3)
C25 P2 Au1 120.6(2)
C25 P2 C18 104.5(3)
C18 P2 Au1 104.71(19)
C19 P2 Au1 114.24(19)
C19 P2 C25 109.6(3)
C19 P2 C18 100.5(3)
C48 C47 C46 120.1(6)
C47 C48 P4 121.7(4)
C47 C48 C43 119.6(5)
C43 C48 P4 118.8(4)
C42 C37 P3 118.5(4)
C38 C37 P3 123.0(5)
C38 C37 C42 118.4(6)
C45 C44 C43 119.6(5)
C30 C25 P2 116.7(4)
C30 C25 C26 117.9(5)
C26 C25 P2 125.4(5)
C48 C43 P3 118.5(4)
C44 C43 P3 121.7(4)
C44 C43 C48 119.7(5)
C12 C11 C10 120.7(6)
C45 C46 C47 120.3(6)
C46 C45 C44 120.6(5)
C33 C34 C77 122.0(6)
C33 C34 C35 116.6(6)
C35 C34 C77 121.4(6)
C31 C32 C33 120.2(6)
C29 C30 C25 120.9(6)
C57 C56 C55 121.7(6)
C54 C49 P4 118.3(5)
C50 C49 P4 123.4(5)
C50 C49 C54 118.2(6)
C11 C10 C65 119.1(5)
C9 C10 C11 117.8(5)
C9 C10 C65 123.0(5)
C32 C31 P3 122.8(5)
C36 C31 P3 119.4(5)
C36 C31 C32 117.7(6)
C7 C12 C11 121.3(6)
C56 C57 C58 120.7(6)
C16 C17 C18 121.1(6)
C14 C13 P1 120.7(4)
C14 C13 C18 119.2(5)
C18 C13 P1 120.0(4)
C58 C59 C60 122.5(6)
C19 C24 C23 120.0(6)
C27 C26 C25 120.6(6)
C15 C14 C13 120.5(6)
C56 C55 P4 118.2(4)
C56 C55 C60 118.0(6)
C60 C55 P4 123.5(5)
C6 C1 P1 122.8(5)
C6 C1 C2 118.2(5)
C2 C1 P1 118.9(5)
C9 C8 C7 120.7(5)
C67 C65 C10 109.4(5)
C67 C65 C66 107.9(6)
C68 C65 C10 112.6(6)
C68 C65 C67 110.8(6)
C68 C65 C66 107.5(7)
C66 C65 C10 108.5(5)
C34 C33 C32 122.1(6)
C17 C16 C15 119.3(6)
C53 C54 C49 120.8(6)
C59 C60 C55 119.9(6)
C17 C18 P2 119.0(4)
C17 C18 C13 119.5(5)
C13 C18 P2 121.3(4)
C24 C19 P2 125.3(5)
C24 C19 C20 118.7(6)
C20 C19 P2 115.4(5)
C41 C42 C37 120.4(6)
C1 C6 C5 120.2(6)
C10 C9 C8 121.3(5)
C42 C41 C40 121.4(6)
C57 C58 C89 121.5(6)
C59 C58 C57 117.2(6)
C59 C58 C89 121.3(6)
C51 C50 C49 121.3(6)
C41 C40 C81 121.8(7)
C39 C40 C41 117.1(6)
C39 C40 C81 121.1(7)
C21 C20 C19 120.2(6)
C14 C15 C16 120.3(6)
C12 C7 P1 122.1(4)
C12 C7 C8 117.8(5)
C8 C7 P1 119.6(4)
C4 C3 C2 120.6(6)
C27 C28 C73 121.3(7)
C29 C28 C27 117.6(6)
C29 C28 C73 121.1(7)
C39 C38 C37 120.0(6)
C22 C23 C24 122.0(6)
C26 C27 C28 121.5(6)
C54 C53 C52 120.9(6)
C3 C4 C5 117.8(6)
C3 C4 C61 123.0(6)
C5 C4 C61 119.2(6)
C1 C2 C3 121.7(6)
C53 C52 C85 122.0(7)
C51 C52 C53 117.8(6)
C51 C52 C85 120.2(7)
C34 C77 C80 111.4(6)
C78 C77 C34 109.3(6)
C78 C77 C80 105.5(8)
C78 C77 C79 113.4(9)
C79 C77 C34 110.8(6)
C79 C77 C80 106.3(7)
C28 C29 C30 121.5(6)
C36 C35 C34 121.9(6)
C35 C36 C31 121.5(6)
C40 C39 C38 122.7(6)
C4 C5 C6 121.5(6)
C58 C89 C90 108.1(7)
C58 C89 C91 112.2(7)
C58 C89 C90A 110.7(19)
C58 C89 C91A 103.0(12)
C92 C89 C58 111.6(8)
C92 C89 C90 106.3(10)
C92 C89 C91 113.5(11)
C91 C89 C90 104.5(10)
C90A C89 C91A 109.8(19)
C92A C89 C58 110.1(13)
C92A C89 C90A 119(2)
C92A C89 C91A 102.3(17)
C50 C51 C52 120.9(7)
C86 C85 C52 108.9(6)
C86 C85 C87 111.7(8)
C86 C85 C88 108.3(8)
C87 C85 C52 109.4(6)
C87 C85 C88 106.5(9)
C88 C85 C52 111.9(7)
C20 C21 C22 121.7(6)
C62 C61 C4 108.2(6)
C62 C61 C63 111.0(7)
C62 C61 C64 108.4(6)
C63 C61 C4 109.3(6)
C64 C61 C4 111.5(6)
C64 C61 C63 108.4(7)
C40 C81 C84 105.7(9)
C40 C81 C84A 112.3(8)
C40 C81 C82A 106.2(7)
C83 C81 C40 110.9(13)
C83 C81 C82 117.6(17)
C83 C81 C84 103.9(13)
C82 C81 C40 108.5(13)
C82 C81 C84 109.5(16)
C83A C81 C40 111.7(10)
C83A C81 C84A 115.0(12)
C83A C81 C82A 108.3(11)
C84A C81 C82A 102.4(10)
C23 C22 C21 117.3(6)
C23 C22 C69 121.4(7)
C21 C22 C69 121.3(7)
C28 C73 C74 105.4(8)
C28 C73 C75 112.9(10)
C28 C73 C75A 98.8(11)
C28 C73 C74A 116.3(10)
C76 C73 C28 113.8(13)
C76 C73 C74 104.7(13)
C76 C73 C75 114.8(14)
C75 C73 C74 103.9(12)
C76A C73 C28 115.2(11)
C76A C73 C75A 103.3(14)
C76A C73 C74A 119.4(14)
C74A C73 C75A 98.3(13)
C22 C69 C72 108.2(8)
C22 C69 C71A 104.7(9)
C70 C69 C22 110.7(12)
C70 C69 C72 103.3(12)
C71 C69 C22 109.3(10)
C71 C69 C70 115.1(14)
C71 C69 C72 110.0(13)
C70A C69 C22 111.7(13)
C70A C69 C72A 119.9(16)
C70A C69 C71A 105.1(13)
C72A C69 C22 113.9(10)
C72A C69 C71A 99.0(14)
Cl3 C93 Cl2 108.7(8)
Cl4 C94 Cl0A 97.0(9)

loop_
_geom_bond_atom_site_label_1
_geom_bond_atom_site_label_2
_geom_bond_distance
Au1 P1 2.3751(14)
Au1 P4 2.3736(15)
Au1 P3 2.4220(14)
Au1 P2 2.3784(15)
P1 C13 1.838(6)
P1 C1 1.820(6)
P1 C7 1.822(6)
P4 C48 1.852(6)
P4 C49 1.822(6)
P4 C55 1.812(6)
P3 C37 1.823(6)
P3 C43 1.825(6)
P3 C31 1.822(6)
P2 C25 1.825(6)
P2 C18 1.843(6)
P2 C19 1.814(6)
C47 C48 1.386(8)
C47 C46 1.396(9)
C48 C43 1.405(8)
C37 C42 1.393(8)
C37 C38 1.388(9)
C44 C43 1.399(8)
C44 C45 1.392(9)
C25 C30 1.393(9)
C25 C26 1.400(9)
C11 C10 1.403(9)
C11 C12 1.393(8)
C46 C45 1.370(9)
C34 C33 1.396(9)
C34 C77 1.532(8)
C34 C35 1.397(9)
C32 C31 1.400(9)
C32 C33 1.402(9)
C30 C29 1.389(9)
C56 C57 1.384(9)
C56 C55 1.387(8)
C49 C54 1.386(9)
C49 C50 1.382(9)
C10 C65 1.545(8)
C10 C9 1.386(9)
C31 C36 1.394(9)
C12 C7 1.392(8)
C57 C58 1.398(9)
C17 C16 1.382(9)
C17 C18 1.387(8)
C13 C14 1.399(8)
C13 C18 1.399(8)
C59 C60 1.388(10)
C59 C58 1.383(10)
C24 C19 1.390(9)
C24 C23 1.402(9)
C26 C27 1.378(9)
C14 C15 1.378(9)
C55 C60 1.393(8)
C1 C6 1.388(9)
C1 C2 1.389(9)
C8 C9 1.399(8)
C8 C7 1.399(8)
C65 C67 1.541(9)
C65 C68 1.511(10)
C65 C66 1.546(11)
C16 C15 1.392(9)
C54 C53 1.384(9)
C19 C20 1.397(9)
C42 C41 1.393(9)
C6 C5 1.403(9)
C41 C40 1.393(10)
C58 C89 1.542(10)
C50 C51 1.378(9)
C40 C39 1.373(10)
C40 C81 1.542(9)
C20 C21 1.387(9)
C3 C4 1.388(10)
C3 C2 1.394(9)
C28 C27 1.402(10)
C28 C29 1.381(10)
C28 C73 1.529(10)
C38 C39 1.387(10)
C23 C22 1.377(10)
C53 C52 1.395(10)
C4 C5 1.397(10)
C4 C61 1.548(9)
C52 C51 1.391(10)
C52 C85 1.541(9)
C77 C80 1.550(11)
C77 C78 1.493(11)
C77 C79 1.501(11)
C35 C36 1.382(9)
C89 C90 1.604(13)
C89 C92 1.464(13)
C89 C91 1.547(15)
C89 C90A 1.56(2)
C89 C91A 1.58(2)
C89 C92A 1.480(19)
C62 C61 1.525(11)
C85 C86 1.498(11)
C85 C87 1.532(13)
C85 C88 1.535(13)
C21 C22 1.401(10)
C61 C63 1.536(11)
C61 C64 1.532(12)
C81 C83 1.514(13)
C81 C82 1.529(14)
C81 C84 1.594(13)
C81 C83A 1.489(14)
C81 C84A 1.561(15)
C81 C82A 1.595(15)
C22 C69 1.534(9)
C70 C69 1.520(12)
C73 C76 1.506(13)
C73 C74 1.613(13)
C73 C75 1.543(14)
C73 C75A 1.655(18)
C73 C76A 1.485(15)
C73 C74A 1.537(17)
C69 C71 1.515(13)
C69 C72 1.590(13)
C69 C70A 1.500(17)
C69 C72A 1.524(17)
C69 C71A 1.612(17)
Cl2 C93 2.089(14)
Cl3 C93 1.814(13)
Cl0A C94 1.899(18)
Cl4 C94 1.705(17)
